data_7134350
loop_
_publ_author_name
'Yang, Lin'
'Li, Yani'
'Liu, Xia'
'Li, Bohan'
'Xu, Yan'

_publ_section_title
;
 Halogen and solvent effects induced structural transformation and
 isostructural luminescence regulation in copper-based hybrid halides
;
_journal_issue 36
_journal_name_full 'Chemical Communications'
_journal_page_first 6619
_journal_page_last 6622
_journal_paper_doi 10.1039/D5CC00749F
_journal_volume 61
_journal_year 2025
_chemical_formula_moiety 'Cu I2, C21 H22 P'
_chemical_formula_sum 'C21 H22 Cu I2 P'
_chemical_formula_weight 622.69
_space_group_crystal_system monoclinic
_space_group_IT_number 14
_space_group_name_Hall '-P 2yn'
_space_group_name_H-M_alt 'P 1 21/n 1'
_atom_sites_solution_hydrogens geom
_atom_sites_solution_primary iterative
_audit_creation_date 2025-02-28
_audit_creation_method
;
Olex2 1.3-alpha
(compiled 2020.11.12 svn.r5f609507 for OlexSys, GUI svn.r6408)
;
_audit_update_record
;
2025-03-05 deposited with the CCDC.	2025-03-24 downloaded from the CCDC.
;
_cell_angle_alpha 90
_cell_angle_beta 94.502(11)
_cell_angle_gamma 90
_cell_formula_units_Z 4
_cell_length_a 11.6568(16)
_cell_length_b 12.3997(13)
_cell_length_c 15.3791(16)
_cell_measurement_reflns_used 12410
_cell_measurement_temperature 293(2)
_cell_measurement_theta_max 30.1320
_cell_measurement_theta_min 2.1480
_cell_volume 2216.0(4)
_computing_cell_refinement 'CrysAlisPro 1.171.42.73a (Rigaku OD, 2022)'
_computing_data_collection 'CrysAlisPro 1.171.42.73a (Rigaku OD, 2022)'
_computing_data_reduction 'CrysAlisPro 1.171.42.73a (Rigaku OD, 2022)'
_computing_molecular_graphics 'Olex2 1.3-alpha (Dolomanov et al., 2009)'
_computing_publication_material 'Olex2 1.3-alpha (Dolomanov et al., 2009)'
_computing_structure_refinement 'SHELXL 2018/3 (Sheldrick, 2015)'
_computing_structure_solution 'olex2.solve 1.3-alpha (Bourhis et al., 2015)'
_diffrn_ambient_temperature 293(2)
_diffrn_detector 'Hybrid Pixel Array Detector'
_diffrn_detector_area_resol_mean 10.0000
_diffrn_detector_type HyPix
_diffrn_measured_fraction_theta_full 0.998
_diffrn_measured_fraction_theta_max 0.789
_diffrn_measurement_details
;
List of Runs (angles in degrees, time in seconds):

  # Type    Start    End  Width  t~exp~   \w     \q     \k     \f   Frames
#--------------------------------------------------------------------------
  1  \w    -69.00  16.00   0.50    0.20    --    4.00 -29.00-115.00  170
  2  \w     -8.00  78.00   0.50    0.20    --    4.00  29.00  44.00  172
  3  \w      1.00  71.00   0.50    0.20    --    4.00  38.00  90.00  140
  4  \w    -77.00   5.00   0.50    0.20    --   -4.93 -38.00 150.00  164
;
_diffrn_measurement_device 'four-circle diffractometer'
_diffrn_measurement_device_type 'XtaLAB Synergy R, DW system, HyPix'
_diffrn_measurement_method '\w scans'
_diffrn_orient_matrix_type 'CrysAlisPro convention (1999,Acta A55,543-557)'
_diffrn_orient_matrix_UB_11 0.0294093000
_diffrn_orient_matrix_UB_12 0.0179142000
_diffrn_orient_matrix_UB_13 0.0394041000
_diffrn_orient_matrix_UB_21 -0.0478745000
_diffrn_orient_matrix_UB_22 -0.0152893000
_diffrn_orient_matrix_UB_23 0.0229673000
_diffrn_orient_matrix_UB_31 0.0241925000
_diffrn_orient_matrix_UB_32 -0.0520764000
_diffrn_orient_matrix_UB_33 0.0068409000
_diffrn_radiation_monochromator mirror
_diffrn_radiation_probe x-ray
_diffrn_radiation_type 'Mo K\a'
_diffrn_radiation_wavelength 0.71073
_diffrn_reflns_av_R_equivalents 0.0410
_diffrn_reflns_av_unetI/netI 0.0353
_diffrn_reflns_Laue_measured_fraction_full 0.998
_diffrn_reflns_Laue_measured_fraction_max 0.789
_diffrn_reflns_limit_h_max 14
_diffrn_reflns_limit_h_min -14
_diffrn_reflns_limit_k_max 16
_diffrn_reflns_limit_k_min -16
_diffrn_reflns_limit_l_max 22
_diffrn_reflns_limit_l_min -21
_diffrn_reflns_number 25835
_diffrn_reflns_point_group_measured_fraction_full 0.998
_diffrn_reflns_point_group_measured_fraction_max 0.789
_diffrn_reflns_theta_full 25.242
_diffrn_reflns_theta_max 31.460
_diffrn_reflns_theta_min 2.112
_diffrn_source 'Rotating-anode X-ray tube'
_diffrn_source_target Mo
_diffrn_source_type 'Rigaku (Mo) X-ray Source'
_exptl_absorpt_coefficient_mu 3.846
_exptl_absorpt_correction_T_max 1.00000
_exptl_absorpt_correction_T_min 0.46333
_exptl_absorpt_correction_type multi-scan
_exptl_absorpt_process_details
;
CrysAlisPro 1.171.42.73a (Rigaku Oxford Diffraction, 2022)
Empirical absorption correction using spherical harmonics,
implemented in SCALE3 ABSPACK scaling algorithm.
;
_exptl_crystal_colour 'clear light colourless'
_exptl_crystal_colour_lustre clear
_exptl_crystal_colour_modifier light
_exptl_crystal_colour_primary colourless
_exptl_crystal_density_diffrn 1.866
_exptl_crystal_description block
_exptl_crystal_F_000 1192
_exptl_crystal_size_max 0.2
_exptl_crystal_size_mid 0.2
_exptl_crystal_size_min 0.2
_refine_diff_density_max 0.739
_refine_diff_density_min -0.727
_refine_diff_density_rms 0.086
_refine_ls_extinction_method none
_refine_ls_goodness_of_fit_ref 1.022
_refine_ls_hydrogen_treatment constr
_refine_ls_matrix_type full
_refine_ls_number_parameters 228
_refine_ls_number_reflns 5798
_refine_ls_number_restraints 0
_refine_ls_restrained_S_all 1.022
_refine_ls_R_factor_all 0.0581
_refine_ls_R_factor_gt 0.0332
_refine_ls_shift/su_max 0.001
_refine_ls_shift/su_mean 0.000
_refine_ls_structure_factor_coef Fsqd
_refine_ls_weighting_details 'w=1/[\s^2^(Fo^2^)+(0.0246P)^2^+2.5089P] where P=(Fo^2^+2Fc^2^)/3'
_refine_ls_weighting_scheme calc
_refine_ls_wR_factor_gt 0.0697
_refine_ls_wR_factor_ref 0.0797
_reflns_Friedel_coverage 0.000
_reflns_number_gt 4085
_reflns_number_total 5798
_reflns_threshold_expression 'I > 2\s(I)'
_cod_data_source_file d5cc00749f2.cif
_cod_data_source_block lbh-3-rt_auto
_cod_depositor_comments 'Adding full bibliography for 7134347--7134352.cif.'
_cod_database_code 7134350
_shelx_shelxl_version_number 2018/3
_chemical_oxdiff_formula CHPCuI
_shelx_space_group_comment
;
The symmetry employed for this shelxl refinement is uniquely defined
by the following loop, which should always be used as a source of
symmetry information in preference to the above space-group names.
They are only intended as comments.
;
_shelx_estimated_absorpt_t_max 0.513
_shelx_estimated_absorpt_t_min 0.513
_reflns_odcompleteness_completeness 99.29
_reflns_odcompleteness_iscentric 1
_reflns_odcompleteness_theta 26.32
_olex2_refinement_description
;
1. Fixed Uiso
 At 1.2 times of:
  All C(H) groups
 At 1.5 times of:
  All C(H,H,H) groups
2.a Ternary CH refined with riding coordinates:
 C19(H19)
2.b Aromatic/amide H refined with riding coordinates:
 C2(H2), C18(H18), C6(H6), C14(H14), C12(H12), C3(H3), C8(H8), C11(H11),
 C4(H4), C5(H5), C16(H16), C15(H15), C10(H10), C17(H17), C9(H9)
2.c Idealised Me refined as rotating group:
 C21(H21a,H21b,H21c), C20(H20a,H20b,H20c)
;
_olex2_submission_special_instructions 'No special instructions were received'
_oxdiff_exptl_absorpt_empirical_details
;
Empirical correction (ABSPACK) includes:
- Absorption correction using spherical harmonics
- Frame scaling
;
_oxdiff_exptl_absorpt_empirical_full_max 1.944
_oxdiff_exptl_absorpt_empirical_full_min 0.727

loop_
_space_group_symop_operation_xyz
'x, y, z'
'-x+1/2, y+1/2, -z+1/2'
'-x, -y, -z'
'x-1/2, -y-1/2, z-1/2'

loop_
_atom_site_label
_atom_site_type_symbol
_atom_site_fract_x
_atom_site_fract_y
_atom_site_fract_z
_atom_site_U_iso_or_equiv
_atom_site_adp_type
_atom_site_occupancy
_atom_site_site_symmetry_order
_atom_site_calc_flag
_atom_site_refinement_flags_posn
_atom_site_refinement_flags_adp
_atom_site_refinement_flags_occupancy
_atom_site_disorder_assembly
_atom_site_disorder_group
I1 I 0.84244(2) 0.77394(2) 0.43134(2) 0.06009(9) Uani 1 1 d . . . . .
I2 I 0.91078(2) 0.41878(2) 0.39296(2) 0.05889(9) Uani 1 1 d . . . . .
Cu1 Cu 0.94431(5) 0.60155(4) 0.47153(3) 0.06371(15) Uani 1 1 d . . . . .
P1 P 0.64962(7) 0.62852(6) 0.71766(5) 0.03236(16) Uani 1 1 d . . . . .
C1 C 0.5808(3) 0.7503(2) 0.67764(18) 0.0352(6) Uani 1 1 d . . . . .
C13 C 0.5449(3) 0.5330(2) 0.74846(19) 0.0365(6) Uani 1 1 d . . . . .
C19 C 0.7307(3) 0.5671(2) 0.6341(2) 0.0382(7) Uani 1 1 d . . . . .
H19 H 0.790421 0.617945 0.619287 0.046 Uiso 1 1 calc R U . . .
C2 C 0.6349(3) 0.8147(3) 0.6187(2) 0.0412(7) Uani 1 1 d . . . . .
H2 H 0.702788 0.791929 0.596470 0.049 Uiso 1 1 calc R U . . .
C7 C 0.7445(3) 0.6652(2) 0.81087(19) 0.0364(7) Uani 1 1 d . . . . .
C18 C 0.4417(3) 0.5205(3) 0.6972(2) 0.0444(8) Uani 1 1 d . . . . .
H18 H 0.422793 0.567827 0.651418 0.053 Uiso 1 1 calc R U . . .
C6 C 0.4788(3) 0.7847(3) 0.7099(2) 0.0440(8) Uani 1 1 d . . . . .
H6 H 0.441929 0.741516 0.748620 0.053 Uiso 1 1 calc R U . . .
C14 C 0.5716(3) 0.4630(3) 0.8178(2) 0.0457(8) Uani 1 1 d . . . . .
H14 H 0.640370 0.470407 0.852248 0.055 Uiso 1 1 calc R U . . .
C21 C 0.7893(3) 0.4645(3) 0.6691(2) 0.0479(8) Uani 1 1 d . . . . .
H21A H 0.837134 0.480885 0.721078 0.072 Uiso 1 1 calc R U . . .
H21B H 0.835816 0.435340 0.625914 0.072 Uiso 1 1 calc R U . . .
H21C H 0.732035 0.412692 0.682252 0.072 Uiso 1 1 calc R U . . .
C12 C 0.8602(3) 0.6855(3) 0.8031(2) 0.0444(7) Uani 1 1 d . . . . .
H12 H 0.891343 0.675383 0.749887 0.053 Uiso 1 1 calc R U . . .
C3 C 0.5862(4) 0.9128(3) 0.5939(2) 0.0512(9) Uani 1 1 d . . . . .
H3 H 0.622189 0.956554 0.555128 0.061 Uiso 1 1 calc R U . . .
C20 C 0.6521(3) 0.5447(3) 0.5514(2) 0.0506(9) Uani 1 1 d . . . . .
H20A H 0.592913 0.494819 0.564563 0.076 Uiso 1 1 calc R U . . .
H20B H 0.696663 0.514302 0.507505 0.076 Uiso 1 1 calc R U . . .
H20C H 0.617586 0.610915 0.530234 0.076 Uiso 1 1 calc R U . . .
C8 C 0.6985(3) 0.6810(3) 0.8907(2) 0.0465(8) Uani 1 1 d . . . . .
H8 H 0.620643 0.668635 0.896067 0.056 Uiso 1 1 calc R U . . .
C11 C 0.9297(3) 0.7212(3) 0.8752(3) 0.0554(9) Uani 1 1 d . . . . .
H11 H 1.007187 0.735842 0.870227 0.066 Uiso 1 1 calc R U . . .
C4 C 0.4859(4) 0.9464(3) 0.6258(2) 0.0550(10) Uani 1 1 d . . . . .
H4 H 0.453711 1.012094 0.607883 0.066 Uiso 1 1 calc R U . . .
C5 C 0.4324(3) 0.8836(3) 0.6842(3) 0.0542(9) Uani 1 1 d . . . . .
H5 H 0.364915 0.907485 0.706360 0.065 Uiso 1 1 calc R U . . .
C16 C 0.3939(3) 0.3691(3) 0.7831(3) 0.0601(10) Uani 1 1 d . . . . .
H16 H 0.343566 0.313641 0.794602 0.072 Uiso 1 1 calc R U . . .
C15 C 0.4945(3) 0.3821(3) 0.8347(3) 0.0576(10) Uani 1 1 d . . . . .
H15 H 0.511106 0.335927 0.881697 0.069 Uiso 1 1 calc R U . . .
C10 C 0.8825(4) 0.7345(3) 0.9539(3) 0.0599(11) Uani 1 1 d . . . . .
H10 H 0.929061 0.757118 1.002325 0.072 Uiso 1 1 calc R U . . .
C17 C 0.3677(3) 0.4381(3) 0.7144(3) 0.0557(9) Uani 1 1 d . . . . .
H17 H 0.299613 0.429051 0.679456 0.067 Uiso 1 1 calc R U . . .
C9 C 0.7687(4) 0.7151(3) 0.9618(2) 0.0600(10) Uani 1 1 d . . . . .
H9 H 0.738266 0.724792 1.015364 0.072 Uiso 1 1 calc R U . . .

loop_
_atom_site_aniso_label
_atom_site_aniso_U_11
_atom_site_aniso_U_22
_atom_site_aniso_U_33
_atom_site_aniso_U_23
_atom_site_aniso_U_13
_atom_site_aniso_U_12
I1 0.06609(19) 0.06259(16) 0.05360(15) -0.00146(11) 0.01739(13) 0.00103(12)
I2 0.06155(18) 0.05104(15) 0.06392(16) -0.00561(11) 0.00383(13) 0.00390(11)
Cu1 0.0633(3) 0.0649(3) 0.0650(3) -0.0021(2) 0.0185(3) -0.0019(2)
P1 0.0315(4) 0.0344(4) 0.0312(4) 0.0025(3) 0.0027(3) -0.0014(3)
C1 0.0377(18) 0.0374(15) 0.0301(14) 0.0019(11) 0.0010(13) 0.0005(12)
C13 0.0324(17) 0.0374(15) 0.0397(16) 0.0044(12) 0.0019(13) 0.0003(12)
C19 0.0357(18) 0.0413(16) 0.0382(16) -0.0032(12) 0.0071(13) -0.0006(13)
C2 0.0413(19) 0.0443(17) 0.0380(16) 0.0038(13) 0.0032(14) -0.0055(14)
C7 0.0382(18) 0.0333(15) 0.0369(15) -0.0009(11) -0.0021(13) 0.0009(12)
C18 0.0377(19) 0.0492(18) 0.0456(18) 0.0085(14) -0.0008(15) -0.0034(14)
C6 0.043(2) 0.0464(18) 0.0434(17) 0.0002(14) 0.0110(15) 0.0037(14)
C14 0.039(2) 0.0465(18) 0.0506(19) 0.0107(14) -0.0005(15) -0.0007(14)
C21 0.047(2) 0.0409(17) 0.056(2) -0.0041(15) 0.0070(17) 0.0052(15)
C12 0.040(2) 0.0404(17) 0.0523(19) -0.0003(14) 0.0002(15) -0.0025(14)
C3 0.066(3) 0.0420(18) 0.0442(19) 0.0094(14) -0.0066(17) -0.0108(17)
C20 0.054(2) 0.058(2) 0.0392(17) -0.0088(15) 0.0022(16) -0.0014(17)
C8 0.047(2) 0.0525(19) 0.0396(17) -0.0007(14) 0.0011(15) 0.0058(15)
C11 0.043(2) 0.046(2) 0.073(3) 0.0011(17) -0.0158(19) -0.0055(16)
C4 0.064(3) 0.0402(18) 0.058(2) 0.0015(15) -0.017(2) 0.0049(17)
C5 0.046(2) 0.053(2) 0.063(2) -0.0074(17) 0.0004(18) 0.0132(17)
C16 0.047(2) 0.055(2) 0.079(3) 0.0152(19) 0.011(2) -0.0121(17)
C15 0.055(2) 0.056(2) 0.062(2) 0.0252(18) 0.0071(19) -0.0025(18)
C10 0.071(3) 0.046(2) 0.057(2) -0.0037(16) -0.029(2) 0.0051(19)
C17 0.035(2) 0.056(2) 0.075(3) 0.0087(18) -0.0021(18) -0.0088(16)
C9 0.081(3) 0.057(2) 0.0405(19) -0.0040(16) -0.0034(19) 0.008(2)

loop_
_atom_type_symbol
_atom_type_description
_atom_type_scat_dispersion_real
_atom_type_scat_dispersion_imag
_atom_type_scat_source
C C 0.0033 0.0016 'International Tables Vol C Tables 4.2.6.8 and 6.1.1.4'
H H 0.0000 0.0000 'International Tables Vol C Tables 4.2.6.8 and 6.1.1.4'
Cu Cu 0.3201 1.2651 'International Tables Vol C Tables 4.2.6.8 and 6.1.1.4'
I I -0.4742 1.8119 'International Tables Vol C Tables 4.2.6.8 and 6.1.1.4'
P P 0.1023 0.0942 'International Tables Vol C Tables 4.2.6.8 and 6.1.1.4'

loop_
_geom_angle_atom_site_label_1
_geom_angle_atom_site_label_2
_geom_angle_atom_site_label_3
_geom_angle
_geom_angle_site_symmetry_1
_geom_angle_site_symmetry_3
_geom_angle_publ_flag
Cu1 I2 Cu1 69.14(2) . 3_766 ?
I1 Cu1 I2 125.67(3) . . ?
I1 Cu1 I2 123.33(2) . 3_766 ?
I1 Cu1 Cu1 176.40(3) . 3_766 ?
I2 Cu1 I2 110.86(2) . 3_766 ?
I2 Cu1 Cu1 55.531(19) . 3_766 ?
I2 Cu1 Cu1 55.33(2) 3_766 3_766 ?
C1 P1 C19 110.66(14) . . ?
C1 P1 C7 106.91(14) . . ?
C13 P1 C1 110.57(15) . . ?
C13 P1 C19 108.18(15) . . ?
C13 P1 C7 110.22(14) . . ?
C7 P1 C19 110.32(15) . . ?
C2 C1 P1 119.4(2) . . ?
C6 C1 P1 120.4(2) . . ?
C6 C1 C2 120.0(3) . . ?
C18 C13 P1 120.0(2) . . ?
C14 C13 P1 119.9(2) . . ?
C14 C13 C18 119.7(3) . . ?
P1 C19 H19 108.2 . . ?
C21 C19 P1 110.1(2) . . ?
C21 C19 H19 108.2 . . ?
C21 C19 C20 111.4(3) . . ?
C20 C19 P1 110.6(2) . . ?
C20 C19 H19 108.2 . . ?
C1 C2 H2 120.5 . . ?
C3 C2 C1 119.0(3) . . ?
C3 C2 H2 120.5 . . ?
C12 C7 P1 121.3(2) . . ?
C12 C7 C8 119.7(3) . . ?
C8 C7 P1 118.8(3) . . ?
C13 C18 H18 120.0 . . ?
C17 C18 C13 120.0(3) . . ?
C17 C18 H18 120.0 . . ?
C1 C6 H6 120.2 . . ?
C5 C6 C1 119.6(3) . . ?
C5 C6 H6 120.2 . . ?
C13 C14 H14 120.4 . . ?
C15 C14 C13 119.1(3) . . ?
C15 C14 H14 120.4 . . ?
C19 C21 H21A 109.5 . . ?
C19 C21 H21B 109.5 . . ?
C19 C21 H21C 109.5 . . ?
H21A C21 H21B 109.5 . . ?
H21A C21 H21C 109.5 . . ?
H21B C21 H21C 109.5 . . ?
C7 C12 H12 120.0 . . ?
C7 C12 C11 119.9(3) . . ?
C11 C12 H12 120.0 . . ?
C2 C3 H3 119.6 . . ?
C4 C3 C2 120.8(3) . . ?
C4 C3 H3 119.6 . . ?
C19 C20 H20A 109.5 . . ?
C19 C20 H20B 109.5 . . ?
C19 C20 H20C 109.5 . . ?
H20A C20 H20B 109.5 . . ?
H20A C20 H20C 109.5 . . ?
H20B C20 H20C 109.5 . . ?
C7 C8 H8 120.1 . . ?
C9 C8 C7 119.7(4) . . ?
C9 C8 H8 120.1 . . ?
C12 C11 H11 120.4 . . ?
C10 C11 C12 119.3(4) . . ?
C10 C11 H11 120.4 . . ?
C3 C4 H4 119.8 . . ?
C3 C4 C5 120.4(3) . . ?
C5 C4 H4 119.8 . . ?
C6 C5 H5 120.0 . . ?
C4 C5 C6 120.1(4) . . ?
C4 C5 H5 120.0 . . ?
C15 C16 H16 120.0 . . ?
C15 C16 C17 120.0(3) . . ?
C17 C16 H16 120.0 . . ?
C14 C15 H15 119.6 . . ?
C16 C15 C14 120.9(3) . . ?
C16 C15 H15 119.6 . . ?
C11 C10 H10 119.5 . . ?
C9 C10 C11 121.1(4) . . ?
C9 C10 H10 119.5 . . ?
C18 C17 H17 119.8 . . ?
C16 C17 C18 120.3(4) . . ?
C16 C17 H17 119.8 . . ?
C8 C9 H9 119.9 . . ?
C10 C9 C8 120.3(4) . . ?
C10 C9 H9 119.9 . . ?

loop_
_geom_bond_atom_site_label_1
_geom_bond_atom_site_label_2
_geom_bond_distance
_geom_bond_site_symmetry_2
_geom_bond_publ_flag
I1 Cu1 2.4992(6) . ?
I2 Cu1 2.5836(6) . ?
I2 Cu1 2.5898(7) 3_766 ?
Cu1 Cu1 2.9353(11) 3_766 ?
P1 C1 1.796(3) . ?
P1 C13 1.791(3) . ?
P1 C19 1.821(3) . ?
P1 C7 1.799(3) . ?
C1 C2 1.395(4) . ?
C1 C6 1.391(4) . ?
C13 C18 1.395(5) . ?
C13 C14 1.391(4) . ?
C19 H19 0.9800 . ?
C19 C21 1.521(4) . ?
C19 C20 1.534(5) . ?
C2 H2 0.9300 . ?
C2 C3 1.384(5) . ?
C7 C12 1.386(5) . ?
C7 C8 1.392(4) . ?
C18 H18 0.9300 . ?
C18 C17 1.376(5) . ?
C6 H6 0.9300 . ?
C6 C5 1.386(5) . ?
C14 H14 0.9300 . ?
C14 C15 1.386(5) . ?
C21 H21A 0.9600 . ?
C21 H21B 0.9600 . ?
C21 H21C 0.9600 . ?
C12 H12 0.9300 . ?
C12 C11 1.392(5) . ?
C3 H3 0.9300 . ?
C3 C4 1.368(6) . ?
C20 H20A 0.9600 . ?
C20 H20B 0.9600 . ?
C20 H20C 0.9600 . ?
C8 H8 0.9300 . ?
C8 C9 1.380(5) . ?
C11 H11 0.9300 . ?
C11 C10 1.378(6) . ?
C4 H4 0.9300 . ?
C4 C5 1.374(5) . ?
C5 H5 0.9300 . ?
C16 H16 0.9300 . ?
C16 C15 1.373(6) . ?
C16 C17 1.375(5) . ?
C15 H15 0.9300 . ?
C10 H10 0.9300 . ?
C10 C9 1.364(6) . ?
C17 H17 0.9300 . ?
C9 H9 0.9300 . ?

loop_
_geom_torsion_atom_site_label_1
_geom_torsion_atom_site_label_2
_geom_torsion_atom_site_label_3
_geom_torsion_atom_site_label_4
_geom_torsion
_geom_torsion_site_symmetry_1
_geom_torsion_site_symmetry_2
_geom_torsion_site_symmetry_3
_geom_torsion_site_symmetry_4
_geom_torsion_publ_flag
P1 C1 C2 C3 -174.5(2) . . . . ?
P1 C1 C6 C5 174.2(3) . . . . ?
P1 C13 C18 C17 171.8(3) . . . . ?
P1 C13 C14 C15 -173.1(3) . . . . ?
P1 C7 C12 C11 175.4(3) . . . . ?
P1 C7 C8 C9 -176.3(3) . . . . ?
C1 P1 C13 C18 40.3(3) . . . . ?
C1 P1 C13 C14 -146.8(3) . . . . ?
C1 P1 C19 C21 179.5(2) . . . . ?
C1 P1 C19 C20 -56.9(3) . . . . ?
C1 P1 C7 C12 -95.5(3) . . . . ?
C1 P1 C7 C8 79.7(3) . . . . ?
C1 C2 C3 C4 -0.6(5) . . . . ?
C1 C6 C5 C4 1.1(5) . . . . ?
C13 P1 C1 C2 -153.5(2) . . . . ?
C13 P1 C1 C6 31.4(3) . . . . ?
C13 P1 C19 C21 -59.2(3) . . . . ?
C13 P1 C19 C20 64.4(3) . . . . ?
C13 P1 C7 C12 144.3(3) . . . . ?
C13 P1 C7 C8 -40.5(3) . . . . ?
C13 C18 C17 C16 1.3(6) . . . . ?
C13 C14 C15 C16 1.3(6) . . . . ?
C19 P1 C1 C2 -33.7(3) . . . . ?
C19 P1 C1 C6 151.2(3) . . . . ?
C19 P1 C13 C18 -81.0(3) . . . . ?
C19 P1 C13 C14 91.8(3) . . . . ?
C19 P1 C7 C12 24.9(3) . . . . ?
C19 P1 C7 C8 -159.9(3) . . . . ?
C2 C1 C6 C5 -0.8(5) . . . . ?
C2 C3 C4 C5 0.9(6) . . . . ?
C7 P1 C1 C2 86.5(3) . . . . ?
C7 P1 C1 C6 -88.6(3) . . . . ?
C7 P1 C13 C18 158.3(3) . . . . ?
C7 P1 C13 C14 -28.9(3) . . . . ?
C7 P1 C19 C21 61.4(3) . . . . ?
C7 P1 C19 C20 -175.0(2) . . . . ?
C7 C12 C11 C10 0.8(5) . . . . ?
C7 C8 C9 C10 0.8(6) . . . . ?
C18 C13 C14 C15 -0.2(5) . . . . ?
C6 C1 C2 C3 0.6(5) . . . . ?
C14 C13 C18 C17 -1.1(5) . . . . ?
C12 C7 C8 C9 -1.1(5) . . . . ?
C12 C11 C10 C9 -1.1(6) . . . . ?
C3 C4 C5 C6 -1.2(6) . . . . ?
C8 C7 C12 C11 0.3(5) . . . . ?
C11 C10 C9 C8 0.3(6) . . . . ?
C15 C16 C17 C18 -0.2(6) . . . . ?
C17 C16 C15 C14 -1.1(6) . . . . ?
